data_4513632
loop_
_publ_author_name
'Pang, Xue'
'Wang, Hui'
'Wang, Weizhou'
'Jin, Wei Jun'

_publ_section_title
;
 Phosphorescent \p-Hole&#x00B7;&#x00B7;&#x00B7;\p Bonding Cocrystals of
 Pyrene with Halo-perfluorobenzenes (F, Cl, Br, I)
;
_journal_issue 10
_journal_name_full 'Crystal Growth &amp; Design'
_journal_page_first 4938
_journal_paper_doi 10.1021/acs.cgd.5b00844
_journal_volume 15
_journal_year 2015
_chemical_formula_sum 'C22 H10 F5 I'
_chemical_formula_weight 496.20
_chemical_name_systematic
; 
 ? 
;
_space_group_IT_number 14
_symmetry_cell_setting monoclinic
_symmetry_space_group_name_Hall '-P 2ybc'
_symmetry_space_group_name_H-M 'P 1 21/c 1'
_atom_sites_solution_hydrogens geom
_atom_sites_solution_primary direct
_atom_sites_solution_secondary difmap
_audit_creation_method SHELXL-97
_cell_angle_alpha 90.00
_cell_angle_beta 97.593(3)
_cell_angle_gamma 90.00
_cell_formula_units_Z 4
_cell_length_a 12.2670(19)
_cell_length_b 15.636(2)
_cell_length_c 9.2024(14)
_cell_measurement_reflns_used 2983
_cell_measurement_temperature 110(2)
_cell_measurement_theta_max 26.08
_cell_measurement_theta_min 2.92
_cell_volume 1749.6(4)
_computing_cell_refinement 'Bruker SAINT'
_computing_data_collection 'Bruker APEX2'
_computing_data_reduction 'Bruker SAINT'
_computing_molecular_graphics 'Bruker SHELXTL'
_computing_publication_material 'Bruker SHELXTL'
_computing_structure_refinement 'SHELXL-97 (Sheldrick, 2008)'
_computing_structure_solution 'SHELXS-97 (Sheldrick, 2008)'
_diffrn_ambient_temperature 110(2)
_diffrn_measured_fraction_theta_full 0.987
_diffrn_measured_fraction_theta_max 0.987
_diffrn_measurement_device_type 'Bruker APEX-II CCD'
_diffrn_measurement_method '\f and \w scans'
_diffrn_radiation_monochromator graphite
_diffrn_radiation_source 'fine-focus sealed tube'
_diffrn_radiation_type MoK\a
_diffrn_radiation_wavelength 0.71073
_diffrn_reflns_av_R_equivalents 0.0418
_diffrn_reflns_av_sigmaI/netI 0.0531
_diffrn_reflns_limit_h_max 9
_diffrn_reflns_limit_h_min -15
_diffrn_reflns_limit_k_max 20
_diffrn_reflns_limit_k_min -20
_diffrn_reflns_limit_l_max 11
_diffrn_reflns_limit_l_min -11
_diffrn_reflns_number 10029
_diffrn_reflns_theta_full 27.60
_diffrn_reflns_theta_max 27.60
_diffrn_reflns_theta_min 1.67
_exptl_absorpt_coefficient_mu 1.885
_exptl_absorpt_correction_T_max 0.8339
_exptl_absorpt_correction_T_min 0.7042
_exptl_absorpt_correction_type multi-scan
_exptl_absorpt_process_details SADABS
_exptl_crystal_colour Colorless
_exptl_crystal_density_diffrn 1.884
_exptl_crystal_density_method 'not measured'
_exptl_crystal_description lump
_exptl_crystal_F_000 960
_exptl_crystal_size_max 0.20
_exptl_crystal_size_mid 0.13
_exptl_crystal_size_min 0.10
_refine_diff_density_max 0.896
_refine_diff_density_min -1.080
_refine_diff_density_rms 0.118
_refine_ls_extinction_method none
_refine_ls_goodness_of_fit_ref 1.029
_refine_ls_hydrogen_treatment constr
_refine_ls_matrix_type full
_refine_ls_number_parameters 253
_refine_ls_number_reflns 3998
_refine_ls_number_restraints 0
_refine_ls_restrained_S_all 1.029
_refine_ls_R_factor_all 0.0476
_refine_ls_R_factor_gt 0.0367
_refine_ls_shift/su_max 0.001
_refine_ls_shift/su_mean 0.000
_refine_ls_structure_factor_coef Fsqd
_refine_ls_weighting_details 'calc w=1/[\s^2^(Fo^2^)+(0.0412P)^2^+0.2418P] where P=(Fo^2^+2Fc^2^)/3'
_refine_ls_weighting_scheme calc
_refine_ls_wR_factor_gt 0.0849
_refine_ls_wR_factor_ref 0.0901
_reflns_number_gt 3267
_reflns_number_total 3998
_reflns_threshold_expression >2sigma(I)
_cod_data_source_file cg5b00844_si_001.cif
_cod_data_source_block 4
_cod_depositor_comments
;
The following automatic conversions were performed:

'_symmetry_cell_setting' value 'Monoclinic' changed to 'monoclinic'
according to
/usr/data/users/saulius/crontab/automatic-downloads/rss-feeds/ACS/lib/dictionaries/cif_core.dic
dictionary named 'cif_core.dic' version 2.4.2 from 2011-04-26.

'_exptl_absorpt_correction_type' value 'Multi-scan' changed to
'multi-scan' according to
/usr/data/users/saulius/crontab/automatic-downloads/rss-feeds/ACS/lib/dictionaries/cif_core.dic
dictionary named 'cif_core.dic' version 2.4.2 from 2011-04-26.

Automatic conversion script
Id: cif_fix_values 3271 2015-04-21 07:52:19Z andrius 

 Adding full bibliography for 4513628--4513635.cif.
;
_cod_original_cell_volume 1749.6(5)
_cod_original_sg_symbol_H-M P2(1)/c
_cod_database_code 4513632

loop_
_symmetry_equiv_pos_as_xyz
'x, y, z'
'-x, y+1/2, -z+1/2'
'-x, -y, -z'
'x, -y-1/2, z-1/2'

loop_
_atom_site_label
_atom_site_type_symbol
_atom_site_fract_x
_atom_site_fract_y
_atom_site_fract_z
_atom_site_U_iso_or_equiv
_atom_site_adp_type
_atom_site_occupancy
_atom_site_symmetry_multiplicity
_atom_site_calc_flag
_atom_site_refinement_flags
C1 C 0.7701(3) 0.0893(2) 0.7665(4) 0.0204(7) Uani 1 1 d .
C2 C 0.7055(3) 0.0505(2) 0.8595(4) 0.0218(7) Uani 1 1 d .
C3 C 0.6746(3) -0.0343(2) 0.8426(4) 0.0220(7) Uani 1 1 d .
C4 C 0.7087(3) -0.0810(2) 0.7292(4) 0.0209(7) Uani 1 1 d .
C5 C 0.7728(3) -0.0435(2) 0.6346(4) 0.0214(7) Uani 1 1 d .
C6 C 0.8025(3) 0.0415(2) 0.6540(4) 0.0209(7) Uani 1 1 d .
C7 C 0.6131(3) 1.0802(2) 0.3315(4) 0.0216(7) Uani 1 1 d .
H7 H 0.6521 1.1217 0.2833 0.026 Uiso 1 1 calc R
C8 C 0.6116(3) 0.9988(2) 0.2849(4) 0.0225(7) Uani 1 1 d .
H8 H 0.6485 0.9842 0.2039 0.027 Uiso 1 1 calc R
C9 C 0.5552(3) 0.9332(2) 0.3554(3) 0.0195(7) Uani 1 1 d .
C10 C 0.5539(3) 0.8477(2) 0.3111(4) 0.0239(7) Uani 1 1 d .
H10 H 0.5912 0.8313 0.2313 0.029 Uiso 1 1 calc R
C11 C 0.4985(3) 0.7863(2) 0.3827(4) 0.0251(8) Uani 1 1 d .
H11 H 0.4986 0.7284 0.3517 0.030 Uiso 1 1 calc R
C12 C 0.4431(3) 0.8090(2) 0.4988(4) 0.0235(7) Uani 1 1 d .
H12 H 0.4049 0.7664 0.5458 0.028 Uiso 1 1 calc R
C13 C 0.4426(3) 0.8938(2) 0.5477(3) 0.0197(7) Uani 1 1 d .
C14 C 0.4988(3) 0.9565(2) 0.4756(3) 0.0174(7) Uani 1 1 d .
C15 C -0.0875(3) 0.0110(2) 0.2354(4) 0.0244(8) Uani 1 1 d .
H15 H -0.1269 0.0019 0.3163 0.029 Uiso 1 1 calc R
C16 C -0.0328(3) 0.0850(2) 0.2261(4) 0.0242(8) Uani 1 1 d .
H16 H -0.0331 0.1263 0.3018 0.029 Uiso 1 1 calc R
C17 C 0.0263(3) 0.1032(2) 0.1045(4) 0.0218(7) Uani 1 1 d .
C18 C 0.0832(3) 0.1799(2) 0.0917(4) 0.0270(8) Uani 1 1 d .
H18 H 0.0816 0.2230 0.1641 0.032 Uiso 1 1 calc R
C19 C 0.1420(3) 0.1938(2) -0.0246(4) 0.0282(8) Uani 1 1 d .
H19 H 0.1808 0.2460 -0.0307 0.034 Uiso 1 1 calc R
C20 C 0.1445(3) 0.1322(2) -0.1321(4) 0.0268(8) Uani 1 1 d .
H20 H 0.1852 0.1426 -0.2113 0.032 Uiso 1 1 calc R
C21 C 0.0877(3) 0.0545(2) -0.1258(4) 0.0208(7) Uani 1 1 d .
C22 C 0.0283(2) 0.0395(2) -0.0055(3) 0.0167(6) Uani 1 1 d .
F1 F 0.67143(17) 0.09410(13) 0.9713(2) 0.0301(5) Uani 1 1 d .
F2 F 0.61229(17) -0.07120(14) 0.9337(2) 0.0304(5) Uani 1 1 d .
F3 F 0.68037(16) -0.16353(13) 0.7114(2) 0.0276(5) Uani 1 1 d .
F4 F 0.80733(17) -0.08938(13) 0.5268(2) 0.0271(5) Uani 1 1 d .
F5 F 0.86533(16) 0.07635(13) 0.5606(2) 0.0261(4) Uani 1 1 d .
I1 I 0.820642(18) 0.215692(14) 0.79517(3) 0.02609(10) Uani 1 1 d .

loop_
_atom_site_aniso_label
_atom_site_aniso_U_11
_atom_site_aniso_U_22
_atom_site_aniso_U_33
_atom_site_aniso_U_23
_atom_site_aniso_U_13
_atom_site_aniso_U_12
C1 0.0202(17) 0.0187(17) 0.0207(17) 0.0004(13) -0.0033(13) 0.0010(13)
C2 0.0218(17) 0.0258(19) 0.0165(16) -0.0023(13) -0.0025(13) 0.0048(14)
C3 0.0166(16) 0.029(2) 0.0193(17) 0.0066(14) -0.0007(12) -0.0010(14)
C4 0.0195(17) 0.0172(17) 0.0232(17) 0.0031(13) -0.0076(13) -0.0007(13)
C5 0.0227(17) 0.0220(18) 0.0182(17) -0.0032(13) -0.0018(13) 0.0057(14)
C6 0.0176(16) 0.0264(19) 0.0185(16) 0.0025(13) 0.0014(12) 0.0027(13)
C7 0.0188(17) 0.0263(19) 0.0192(17) 0.0046(14) 0.0008(13) -0.0038(14)
C8 0.0210(17) 0.031(2) 0.0159(16) 0.0035(14) 0.0021(13) 0.0039(14)
C9 0.0169(16) 0.0238(18) 0.0159(16) -0.0009(13) -0.0049(12) 0.0020(13)
C10 0.0207(17) 0.0277(19) 0.0227(17) -0.0041(14) 0.0002(13) -0.0006(14)
C11 0.0256(18) 0.0187(18) 0.029(2) -0.0053(14) -0.0021(14) 0.0019(14)
C12 0.0175(16) 0.0213(18) 0.0298(19) 0.0022(14) -0.0039(14) -0.0038(13)
C13 0.0153(16) 0.0242(18) 0.0179(16) -0.0002(13) -0.0045(12) -0.0010(13)
C14 0.0155(15) 0.0229(17) 0.0123(15) 0.0015(13) -0.0034(11) 0.0001(13)
C15 0.0227(18) 0.031(2) 0.0205(17) 0.0034(14) 0.0064(13) 0.0079(15)
C16 0.0311(19) 0.0253(19) 0.0151(16) -0.0016(14) -0.0014(13) 0.0108(15)
C17 0.0198(17) 0.0208(18) 0.0230(17) 0.0003(14) -0.0039(13) 0.0049(13)
C18 0.0283(19) 0.0208(18) 0.0287(19) -0.0003(15) -0.0079(15) 0.0013(15)
C19 0.0217(18) 0.0193(18) 0.040(2) 0.0052(15) -0.0070(15) -0.0065(14)
C20 0.0223(18) 0.030(2) 0.0277(19) 0.0124(15) -0.0004(14) 0.0027(15)
C21 0.0176(16) 0.0232(18) 0.0204(17) 0.0035(14) -0.0018(13) 0.0025(13)
C22 0.0131(15) 0.0165(16) 0.0190(16) 0.0023(12) -0.0032(11) 0.0018(12)
F1 0.0334(12) 0.0339(12) 0.0246(11) -0.0064(9) 0.0101(9) -0.0004(10)
F2 0.0301(12) 0.0366(13) 0.0246(11) 0.0060(9) 0.0042(9) -0.0076(10)
F3 0.0308(11) 0.0185(11) 0.0316(11) 0.0009(8) -0.0034(9) -0.0032(8)
F4 0.0341(12) 0.0243(11) 0.0233(10) -0.0034(8) 0.0049(9) 0.0042(9)
F5 0.0302(11) 0.0268(11) 0.0228(10) 0.0012(8) 0.0086(8) -0.0018(9)
I1 0.02418(14) 0.01974(14) 0.03291(15) -0.00320(9) -0.00160(9) -0.00034(9)

loop_
_atom_type_symbol
_atom_type_description
_atom_type_scat_dispersion_real
_atom_type_scat_dispersion_imag
_atom_type_scat_source
C C 0.0033 0.0016 'International Tables Vol C Tables 4.2.6.8 and 6.1.1.4'
H H 0.0000 0.0000 'International Tables Vol C Tables 4.2.6.8 and 6.1.1.4'
F F 0.0171 0.0103 'International Tables Vol C Tables 4.2.6.8 and 6.1.1.4'
I I -0.4742 1.8119 'International Tables Vol C Tables 4.2.6.8 and 6.1.1.4'

loop_
_geom_angle_atom_site_label_1
_geom_angle_atom_site_label_2
_geom_angle_atom_site_label_3
_geom_angle
_geom_angle_site_symmetry_1
_geom_angle_site_symmetry_3
C6 C1 C2 118.2(3) . .
C6 C1 I1 120.1(3) . .
C2 C1 I1 121.7(2) . .
F1 C2 C1 120.9(3) . .
F1 C2 C3 117.6(3) . .
C1 C2 C3 121.5(3) . .
F2 C3 C4 120.0(3) . .
F2 C3 C2 120.9(3) . .
C4 C3 C2 119.1(3) . .
F3 C4 C5 119.5(3) . .
F3 C4 C3 120.1(3) . .
C5 C4 C3 120.4(3) . .
F4 C5 C4 120.2(3) . .
F4 C5 C6 120.5(3) . .
C4 C5 C6 119.3(3) . .
F5 C6 C1 120.5(3) . .
F5 C6 C5 118.1(3) . .
C1 C6 C5 121.4(3) . .
C8 C7 C13 121.8(3) . 3_676
C8 C7 H7 119.1 . .
C13 C7 H7 119.1 3_676 .
C7 C8 C9 121.3(3) . .
C7 C8 H8 119.3 . .
C9 C8 H8 119.3 . .
C10 C9 C14 118.9(3) . .
C10 C9 C8 122.6(3) . .
C14 C9 C8 118.6(3) . .
C11 C10 C9 120.6(3) . .
C11 C10 H10 119.7 . .
C9 C10 H10 119.7 . .
C12 C11 C10 120.6(3) . .
C12 C11 H11 119.7 . .
C10 C11 H11 119.7 . .
C11 C12 C13 120.9(3) . .
C11 C12 H12 119.6 . .
C13 C12 H12 119.6 . .
C12 C13 C14 118.9(3) . .
C12 C13 C7 122.6(3) . 3_676
C14 C13 C7 118.5(3) . 3_676
C13 C14 C9 120.2(3) . .
C13 C14 C14 120.2(4) . 3_676
C9 C14 C14 119.6(4) . 3_676
C16 C15 C21 121.5(3) . 3
C16 C15 H15 119.3 . .
C21 C15 H15 119.3 3 .
C15 C16 C17 121.7(3) . .
C15 C16 H16 119.1 . .
C17 C16 H16 119.1 . .
C18 C17 C22 118.9(3) . .
C18 C17 C16 122.8(3) . .
C22 C17 C16 118.3(3) . .
C19 C18 C17 121.0(3) . .
C19 C18 H18 119.5 . .
C17 C18 H18 119.5 . .
C20 C19 C18 120.4(3) . .
C20 C19 H19 119.8 . .
C18 C19 H19 119.8 . .
C19 C20 C21 120.9(3) . .
C19 C20 H20 119.5 . .
C21 C20 H20 119.5 . .
C20 C21 C22 118.8(3) . .
C20 C21 C15 122.8(3) . 3
C22 C21 C15 118.4(3) . 3
C17 C22 C21 119.8(3) . .
C17 C22 C22 120.0(4) . 3
C21 C22 C22 120.2(4) . 3

loop_
_geom_bond_atom_site_label_1
_geom_bond_atom_site_label_2
_geom_bond_distance
_geom_bond_site_symmetry_2
C1 C6 1.378(5) .
C1 C2 1.381(5) .
C1 I1 2.077(3) .
C2 F1 1.345(4) .
C2 C3 1.383(5) .
C3 F2 1.338(4) .
C3 C4 1.383(5) .
C4 F3 1.340(4) .
C4 C5 1.379(5) .
C5 F4 1.338(4) .
C5 C6 1.383(5) .
C6 F5 1.344(4) .
C7 C8 1.342(5) .
C7 C13 1.439(5) 3_676
C7 H7 0.9500 .
C8 C9 1.439(5) .
C8 H8 0.9500 .
C9 C10 1.397(5) .
C9 C14 1.427(4) .
C10 C11 1.390(5) .
C10 H10 0.9500 .
C11 C12 1.385(5) .
C11 H11 0.9500 .
C12 C13 1.401(5) .
C12 H12 0.9500 .
C13 C14 1.414(4) .
C13 C7 1.439(5) 3_676
C14 C14 1.431(6) 3_676
C15 C16 1.347(5) .
C15 C21 1.437(5) 3
C15 H15 0.9500 .
C16 C17 1.439(5) .
C16 H16 0.9500 .
C17 C18 1.401(5) .
C17 C22 1.422(5) .
C18 C19 1.384(5) .
C18 H18 0.9500 .
C19 C20 1.384(5) .
C19 H19 0.9500 .
C20 C21 1.405(5) .
C20 H20 0.9500 .
C21 C22 1.423(5) .
C21 C15 1.437(5) 3
C22 C22 1.428(6) 3
